data_4343377
loop_
_publ_author_name
'Langdon-Jones, Emily E'
'Lloyd, David'
'Hayes, Anthony J.'
'Wainwright, Shane D.'
'Mottram, Huw J.'
'Coles, Simon J.'
'Horton, Peter N.'
'Pope, Simon J. A.'

_publ_section_title
;
 Alkynyl-naphthalimide Fluorophores: Gold Coordination Chemistry and
 Cellular Imaging Applications.
;
_journal_issue 13
_journal_name_full 'Inorganic chemistry'
_journal_page_first 6606
_journal_page_last 6615
_journal_paper_doi 10.1021/acs.inorgchem.5b00954
_journal_volume 54
_journal_year 2015
_chemical_formula_moiety 'C21 H20 N2 O2'
_chemical_formula_sum 'C21 H20 N2 O2'
_chemical_formula_weight 332.39
_chemical_name_systematic
;
 ?
;
_space_group_crystal_system monoclinic
_space_group_IT_number 14
_space_group_name_Hall '-P 2yn'
_space_group_name_H-M_alt 'P 1 21/n 1'
_symmetry_space_group_name_Hall '-P 2yn'
_symmetry_space_group_name_H-M 'P 1 21/n 1'
_atom_sites_solution_hydrogens geom
_audit_creation_method SHELXL-2013
_cell_angle_alpha 90
_cell_angle_beta 91.460(2)
_cell_angle_gamma 90
_cell_formula_units_Z 4
_cell_length_a 9.5575(7)
_cell_length_b 10.8540(8)
_cell_length_c 16.2316(11)
_cell_measurement_reflns_used 16525
_cell_measurement_temperature 100(2)
_cell_measurement_theta_max 27.5
_cell_measurement_theta_min 2.1
_cell_volume 1683.3(2)
_computing_cell_refinement
;
CrystalClear-SM Expert 3.1 b27 (Rigaku, 2012)
;
_computing_data_collection
;
CrystalClear-SM Expert 3.1 b27 (Rigaku, 2012)
;
_computing_data_reduction
;
CrystalClear-SM Expert 3.1 b27 (Rigaku, 2012)
;
_computing_molecular_graphics 'ORTEP3 for Windows (Farrugia, 1997)'
_computing_publication_material 'WINGX (Farrugia, 1998)'
_computing_structure_refinement 'SHELXL-2013 (Sheldrick, 2013)'
_computing_structure_solution 'SUPERFLIP (Palatinus & Chapuis, 2007)'
_diffrn_ambient_temperature 100(2)
_diffrn_detector 'CCD plate'
_diffrn_detector_area_resol_mean 28.5714
_diffrn_detector_type 'Rigaku HG Saturn724+ (2x2 bin mode)'
_diffrn_measured_fraction_theta_full 0.998
_diffrn_measured_fraction_theta_max 0.998
_diffrn_measurement_device 'four-circle \k diffractometer'
_diffrn_measurement_device_type 'Rigaku AFC12 (Right)'
_diffrn_measurement_method 'profile data from \w-scans'
_diffrn_measurement_specimen_support 'MiTeGen MicroMesh'
_diffrn_radiation_collimation 'Confocal mirrors, VHF Varimax '
_diffrn_radiation_type MoK\a
_diffrn_radiation_wavelength 0.71075
_diffrn_reflns_av_R_equivalents 0.0631
_diffrn_reflns_av_unetI/netI 0.0355
_diffrn_reflns_laue_measured_fraction_full 0.998
_diffrn_reflns_laue_measured_fraction_max 0.998
_diffrn_reflns_limit_h_max 12
_diffrn_reflns_limit_h_min -12
_diffrn_reflns_limit_k_max 14
_diffrn_reflns_limit_k_min -14
_diffrn_reflns_limit_l_max 21
_diffrn_reflns_limit_l_min -21
_diffrn_reflns_number 17195
_diffrn_reflns_point_group_measured_fraction_full 0.998
_diffrn_reflns_point_group_measured_fraction_max 0.998
_diffrn_reflns_theta_full 25.242
_diffrn_reflns_theta_max 27.483
_diffrn_reflns_theta_min 3.084
_diffrn_source 'Rotating Anode'
_diffrn_source_current 55.0
_diffrn_source_power 2.475
_diffrn_source_voltage 45.0
_exptl_absorpt_coefficient_mu 0.085
_exptl_absorpt_correction_T_max 1.000
_exptl_absorpt_correction_T_min 0.553
_exptl_absorpt_correction_type multi-scan
_exptl_absorpt_process_details
;
CrystalClear-SM Expert 3.1 b27 (Rigaku, 2012)
;
_exptl_crystal_colour Orange
_exptl_crystal_density_diffrn 1.312
_exptl_crystal_description Plate
_exptl_crystal_F_000 704
_exptl_crystal_size_max 0.240
_exptl_crystal_size_mid 0.090
_exptl_crystal_size_min 0.030
_refine_diff_density_max 0.467
_refine_diff_density_min -0.188
_refine_diff_density_rms 0.068
_refine_ls_extinction_method none
_refine_ls_goodness_of_fit_ref 1.033
_refine_ls_hydrogen_treatment constr
_refine_ls_matrix_type full
_refine_ls_number_parameters 227
_refine_ls_number_reflns 3857
_refine_ls_number_restraints 0
_refine_ls_restrained_S_all 1.033
_refine_ls_R_factor_all 0.0672
_refine_ls_R_factor_gt 0.0588
_refine_ls_shift/su_max 0.000
_refine_ls_shift/su_mean 0.000
_refine_ls_structure_factor_coef Fsqd
_refine_ls_weighting_details 'w=1/[\s^2^(Fo^2^)+(0.0980P)^2^+0.6321P] where P=(Fo^2^+2Fc^2^)/3'
_refine_ls_weighting_scheme calc
_refine_ls_wR_factor_gt 0.1664
_refine_ls_wR_factor_ref 0.1743
_reflns_Friedel_coverage 0.000
_reflns_number_gt 3224
_reflns_number_total 3857
_reflns_threshold_expression 'I > 2\s(I)'
_cod_data_source_file ic5b00954_si_002.cif
_cod_data_source_block L6
_cod_depositor_comments
;
The following automatic conversions were performed:

'_exptl_absorpt_correction_type' value 'Multi-scan' changed to
'multi-scan' according to
/usr/data/users/saulius/crontab/automatic-downloads/rss-feeds/ACS/lib/dictionaries/cif_core.dic
dictionary named 'cif_core.dic' version 2.4.2 from 2011-04-26.

Automatic conversion script
Id: cif_fix_values 3271 2015-04-21 07:52:19Z andrius 

 Adding full bibliography for 4343377--4343378.cif.
;
_cod_database_code 4343377
_shelx_space_group_comment
;
The symmetry employed for this shelxl refinement is uniquely defined
by the following loop, which should always be used as a source of
symmetry information in preference to the above space-group names.
They are only intended as comments.
;
_shelx_estimated_absorpt_t_min 0.980
_shelx_estimated_absorpt_t_max 0.997
_shelxl_version_number 2013-4

loop_
_space_group_symop_operation_xyz
'x, y, z'
'-x+1/2, y+1/2, -z+1/2'
'-x, -y, -z'
'x-1/2, -y-1/2, z-1/2'

loop_
_atom_site_label
_atom_site_type_symbol
_atom_site_fract_x
_atom_site_fract_y
_atom_site_fract_z
_atom_site_U_iso_or_equiv
_atom_site_adp_type
_atom_site_occupancy
_atom_site_site_symmetry_order
_atom_site_calc_flag
_atom_site_refinement_flags_posn
_atom_site_refinement_flags_adp
C1 C 0.57284(17) 0.23101(15) 0.07460(10) 0.0291(3) Uani 1 1 d . .
C2 C 0.63592(17) 0.35447(14) 0.08536(10) 0.0280(3) Uani 1 1 d . .
C3 C 0.55059(16) 0.45805(14) 0.10043(10) 0.0270(3) Uani 1 1 d . .
C4 C 0.40406(17) 0.44529(14) 0.10690(10) 0.0284(3) Uani 1 1 d . .
C5 C 0.33902(17) 0.32169(15) 0.10159(10) 0.0305(4) Uani 1 1 d . .
C6 C 0.77825(18) 0.36929(15) 0.07801(11) 0.0311(4) Uani 1 1 d . .
H6 H 0.8348 0.2998 0.0662 0.037 Uiso 1 1 calc R U
C7 C 0.84111(17) 0.48587(15) 0.08767(11) 0.0303(4) Uani 1 1 d . .
H7 H 0.9395 0.4939 0.0824 0.036 Uiso 1 1 calc R U
C8 C 0.76125(17) 0.58936(15) 0.10480(10) 0.0287(3) Uani 1 1 d . .
C9 C 0.61143(16) 0.57804(14) 0.10750(10) 0.0271(3) Uani 1 1 d . .
C10 C 0.51995(17) 0.68017(14) 0.11422(10) 0.0286(3) Uani 1 1 d . .
H10 H 0.5581 0.7610 0.1152 0.034 Uiso 1 1 calc R U
C11 C 0.37843(17) 0.66549(15) 0.11940(11) 0.0313(4) Uani 1 1 d . .
H11 H 0.3197 0.7356 0.1242 0.038 Uiso 1 1 calc R U
C12 C 0.31981(17) 0.54683(15) 0.11754(11) 0.0314(4) Uani 1 1 d . .
H12 H 0.2219 0.5365 0.1236 0.038 Uiso 1 1 calc R U
C13 C 0.36357(18) 0.09956(15) 0.07536(12) 0.0351(4) Uani 1 1 d . .
H13A H 0.2630 0.1092 0.0607 0.042 Uiso 1 1 calc R U
H13B H 0.4084 0.0559 0.0294 0.042 Uiso 1 1 calc R U
C14 C 0.3777(2) 0.02467(16) 0.15036(13) 0.0396(4) Uani 1 1 d . .
C15 C 0.3864(2) -0.03719(18) 0.21030(14) 0.0489(5) Uani 1 1 d . .
H15 H 0.3933 -0.0869 0.2584 0.059 Uiso 1 1 calc R U
C16 C 0.96268(18) 0.72713(16) 0.09018(12) 0.0347(4) Uani 1 1 d . .
H16A H 0.9747 0.6887 0.0355 0.042 Uiso 1 1 calc R U
H16B H 1.0301 0.6883 0.1296 0.042 Uiso 1 1 calc R U
C17 C 0.99192(17) 0.86530(15) 0.08485(11) 0.0325(4) Uani 1 1 d . .
H17A H 0.9321 0.9015 0.0404 0.039 Uiso 1 1 calc R U
H17B H 1.0908 0.8780 0.0702 0.039 Uiso 1 1 calc R U
C18 C 0.96407(17) 0.93253(15) 0.16617(11) 0.0312(4) Uani 1 1 d . .
H18 H 1.0330 0.9022 0.2089 0.037 Uiso 1 1 calc R U
C19 C 0.81731(17) 0.90111(15) 0.19425(10) 0.0305(4) Uani 1 1 d . .
H19A H 0.8019 0.9384 0.2489 0.037 Uiso 1 1 calc R U
H19B H 0.7471 0.9357 0.1548 0.037 Uiso 1 1 calc R U
C20 C 0.79894(17) 0.76197(15) 0.19954(10) 0.0304(4) Uani 1 1 d . .
H20A H 0.8680 0.7273 0.2397 0.036 Uiso 1 1 calc R U
H20B H 0.7040 0.7425 0.2188 0.036 Uiso 1 1 calc R U
C21 C 0.9828(2) 1.07138(16) 0.15741(13) 0.0396(4) Uani 1 1 d . .
H21A H 0.9151 1.1031 0.1163 0.059 Uiso 1 1 calc R U
H21B H 1.0780 1.0891 0.1398 0.059 Uiso 1 1 calc R U
H21C H 0.9673 1.1112 0.2106 0.059 Uiso 1 1 calc R U
N1 N 0.42758(14) 0.22260(12) 0.08494(9) 0.0292(3) Uani 1 1 d . .
N2 N 0.81910(14) 0.70641(12) 0.11757(9) 0.0299(3) Uani 1 1 d . .
O1 O 0.63912(13) 0.13895(11) 0.05731(8) 0.0359(3) Uani 1 1 d . .
O2 O 0.21385(13) 0.30561(11) 0.11084(9) 0.0395(3) Uani 1 1 d . .

loop_
_atom_site_aniso_label
_atom_site_aniso_U_11
_atom_site_aniso_U_22
_atom_site_aniso_U_33
_atom_site_aniso_U_23
_atom_site_aniso_U_13
_atom_site_aniso_U_12
C1 0.0324(8) 0.0252(8) 0.0298(8) -0.0005(6) 0.0027(6) -0.0013(6)
C2 0.0316(8) 0.0249(8) 0.0276(8) 0.0004(6) 0.0008(6) -0.0039(6)
C3 0.0333(8) 0.0222(7) 0.0256(7) 0.0002(6) -0.0001(6) -0.0025(6)
C4 0.0336(8) 0.0226(8) 0.0289(8) 0.0002(6) 0.0009(6) -0.0030(6)
C5 0.0348(8) 0.0237(8) 0.0329(8) -0.0010(6) 0.0023(6) -0.0031(6)
C6 0.0339(8) 0.0235(7) 0.0361(9) -0.0023(6) 0.0038(7) 0.0015(6)
C7 0.0267(7) 0.0276(8) 0.0367(9) -0.0017(7) 0.0020(6) -0.0012(6)
C8 0.0324(8) 0.0234(7) 0.0303(8) -0.0007(6) 0.0017(6) -0.0030(6)
C9 0.0310(8) 0.0229(7) 0.0275(8) 0.0010(6) 0.0016(6) 0.0000(6)
C10 0.0335(8) 0.0213(7) 0.0309(8) -0.0009(6) -0.0017(6) -0.0001(6)
C11 0.0325(8) 0.0237(8) 0.0377(9) -0.0007(7) 0.0002(7) 0.0033(6)
C12 0.0299(8) 0.0275(8) 0.0368(9) 0.0005(7) 0.0007(6) -0.0004(6)
C13 0.0365(8) 0.0217(8) 0.0474(10) -0.0054(7) 0.0047(7) -0.0061(6)
C14 0.0454(10) 0.0217(8) 0.0521(11) -0.0052(8) 0.0100(8) -0.0034(7)
C15 0.0679(13) 0.0269(9) 0.0523(12) -0.0009(9) 0.0108(10) -0.0026(8)
C16 0.0310(8) 0.0275(8) 0.0460(10) -0.0049(7) 0.0087(7) -0.0031(6)
C17 0.0321(8) 0.0266(8) 0.0392(9) -0.0022(7) 0.0053(7) -0.0048(6)
C18 0.0318(8) 0.0265(8) 0.0353(9) -0.0024(7) -0.0012(6) -0.0034(6)
C19 0.0318(8) 0.0270(8) 0.0326(8) -0.0040(6) 0.0011(6) -0.0022(6)
C20 0.0326(8) 0.0281(8) 0.0304(8) -0.0020(6) 0.0019(6) -0.0041(6)
C21 0.0423(10) 0.0282(8) 0.0487(11) -0.0061(8) 0.0107(8) -0.0074(7)
N1 0.0320(7) 0.0198(6) 0.0361(8) -0.0016(5) 0.0042(6) -0.0048(5)
N2 0.0312(7) 0.0233(7) 0.0354(8) -0.0038(5) 0.0040(6) -0.0045(5)
O1 0.0386(7) 0.0248(6) 0.0445(7) -0.0039(5) 0.0045(5) 0.0013(5)
O2 0.0325(6) 0.0287(6) 0.0578(8) -0.0041(6) 0.0084(6) -0.0040(5)

loop_
_atom_type_symbol
_atom_type_description
_atom_type_scat_dispersion_real
_atom_type_scat_dispersion_imag
_atom_type_scat_source
C C 0.0033 0.0016 'International Tables Vol C Tables 4.2.6.8 and 6.1.1.4'
H H 0.0000 0.0000 'International Tables Vol C Tables 4.2.6.8 and 6.1.1.4'
N N 0.0061 0.0033 'International Tables Vol C Tables 4.2.6.8 and 6.1.1.4'
O O 0.0106 0.0060 'International Tables Vol C Tables 4.2.6.8 and 6.1.1.4'

loop_
_geom_angle_atom_site_label_1
_geom_angle_atom_site_label_2
_geom_angle_atom_site_label_3
_geom_angle
O1 C1 N1 119.65(14)
O1 C1 C2 123.87(15)
N1 C1 C2 116.48(14)
C6 C2 C3 119.81(14)
C6 C2 C1 119.75(14)
C3 C2 C1 120.40(14)
C4 C3 C2 120.78(14)
C4 C3 C9 119.01(14)
C2 C3 C9 120.20(14)
C12 C4 C3 120.92(14)
C12 C4 C5 119.09(15)
C3 C4 C5 119.99(14)
O2 C5 N1 120.85(14)
O2 C5 C4 122.23(15)
N1 C5 C4 116.92(14)
C2 C6 C7 120.98(15)
C2 C6 H6 119.5
C7 C6 H6 119.5
C8 C7 C6 120.91(15)
C8 C7 H7 119.5
C6 C7 H7 119.5
C7 C8 N2 123.13(14)
C7 C8 C9 119.27(14)
N2 C8 C9 117.58(14)
C10 C9 C3 117.90(14)
C10 C9 C8 123.49(14)
C3 C9 C8 118.58(14)
C11 C10 C9 121.80(14)
C11 C10 H10 119.1
C9 C10 H10 119.1
C10 C11 C12 120.03(14)
C10 C11 H11 120.0
C12 C11 H11 120.0
C4 C12 C11 120.13(15)
C4 C12 H12 119.9
C11 C12 H12 119.9
C14 C13 N1 112.62(15)
C14 C13 H13A 109.1
N1 C13 H13A 109.1
C14 C13 H13B 109.1
N1 C13 H13B 109.1
H13A C13 H13B 107.8
C15 C14 C13 178.4(2)
C14 C15 H15 180.0
N2 C16 C17 109.91(13)
N2 C16 H16A 109.7
C17 C16 H16A 109.7
N2 C16 H16B 109.7
C17 C16 H16B 109.7
H16A C16 H16B 108.2
C16 C17 C18 112.41(14)
C16 C17 H17A 109.1
C18 C17 H17A 109.1
C16 C17 H17B 109.1
C18 C17 H17B 109.1
H17A C17 H17B 107.9
C19 C18 C21 111.10(14)
C19 C18 C17 109.35(13)
C21 C18 C17 111.46(14)
C19 C18 H18 108.3
C21 C18 H18 108.3
C17 C18 H18 108.3
C20 C19 C18 110.30(13)
C20 C19 H19A 109.6
C18 C19 H19A 109.6
C20 C19 H19B 109.6
C18 C19 H19B 109.6
H19A C19 H19B 108.1
N2 C20 C19 109.63(13)
N2 C20 H20A 109.7
C19 C20 H20A 109.7
N2 C20 H20B 109.7
C19 C20 H20B 109.7
H20A C20 H20B 108.2
C18 C21 H21A 109.5
C18 C21 H21B 109.5
H21A C21 H21B 109.5
C18 C21 H21C 109.5
H21A C21 H21C 109.5
H21B C21 H21C 109.5
C5 N1 C1 125.26(13)
C5 N1 C13 117.70(13)
C1 N1 C13 117.02(13)
C8 N2 C16 117.55(13)
C8 N2 C20 116.35(13)
C16 N2 C20 110.72(13)

loop_
_geom_bond_atom_site_label_1
_geom_bond_atom_site_label_2
_geom_bond_distance
C1 O1 1.220(2)
C1 N1 1.406(2)
C1 C2 1.478(2)
C2 C6 1.378(2)
C2 C3 1.414(2)
C3 C4 1.414(2)
C3 C9 1.430(2)
C4 C12 1.378(2)
C4 C5 1.480(2)
C5 O2 1.222(2)
C5 N1 1.399(2)
C6 C7 1.408(2)
C6 H6 0.9500
C7 C8 1.390(2)
C7 H7 0.9500
C8 N2 1.399(2)
C8 C9 1.439(2)
C9 C10 1.418(2)
C10 C11 1.367(2)
C10 H10 0.9500
C11 C12 1.405(2)
C11 H11 0.9500
C12 H12 0.9500
C13 C14 1.467(3)
C13 N1 1.4754(19)
C13 H13A 0.9900
C13 H13B 0.9900
C14 C15 1.183(3)
C15 H15 0.9500
C16 N2 1.471(2)
C16 C17 1.528(2)
C16 H16A 0.9900
C16 H16B 0.9900
C17 C18 1.537(2)
C17 H17A 0.9900
C17 H17B 0.9900
C18 C19 1.525(2)
C18 C21 1.525(2)
C18 H18 1.0000
C19 C20 1.523(2)
C19 H19A 0.9900
C19 H19B 0.9900
C20 N2 1.478(2)
C20 H20A 0.9900
C20 H20B 0.9900
C21 H21A 0.9800
C21 H21B 0.9800
C21 H21C 0.9800

loop_
_geom_torsion_atom_site_label_1
_geom_torsion_atom_site_label_2
_geom_torsion_atom_site_label_3
_geom_torsion_atom_site_label_4
_geom_torsion
O1 C1 C2 C6 -1.8(3)
N1 C1 C2 C6 178.53(14)
O1 C1 C2 C3 176.11(16)
N1 C1 C2 C3 -3.6(2)
C6 C2 C3 C4 179.00(15)
C1 C2 C3 C4 1.1(2)
C6 C2 C3 C9 0.4(2)
C1 C2 C3 C9 -177.48(15)
C2 C3 C4 C12 -176.77(16)
C9 C3 C4 C12 1.8(2)
C2 C3 C4 C5 2.7(2)
C9 C3 C4 C5 -178.68(14)
C12 C4 C5 O2 -4.1(3)
C3 C4 C5 O2 176.36(16)
C12 C4 C5 N1 175.58(15)
C3 C4 C5 N1 -3.9(2)
C3 C2 C6 C7 1.9(3)
C1 C2 C6 C7 179.79(15)
C2 C6 C7 C8 -0.1(3)
C6 C7 C8 N2 177.88(16)
C6 C7 C8 C9 -3.9(3)
C4 C3 C9 C10 -4.9(2)
C2 C3 C9 C10 173.71(15)
C4 C3 C9 C8 177.05(14)
C2 C3 C9 C8 -4.4(2)
C7 C8 C9 C10 -171.89(16)
N2 C8 C9 C10 6.4(2)
C7 C8 C9 C3 6.1(2)
N2 C8 C9 C3 -175.65(14)
C3 C9 C10 C11 4.3(2)
C8 C9 C10 C11 -177.76(15)
C9 C10 C11 C12 -0.4(3)
C3 C4 C12 C11 2.1(3)
C5 C4 C12 C11 -177.41(15)
C10 C11 C12 C4 -2.8(3)
N2 C16 C17 C18 54.87(19)
C16 C17 C18 C19 -52.28(19)
C16 C17 C18 C21 -175.51(14)
C21 C18 C19 C20 177.90(14)
C17 C18 C19 C20 54.46(18)
C18 C19 C20 N2 -60.39(17)
O2 C5 N1 C1 -178.95(16)
C4 C5 N1 C1 1.3(2)
O2 C5 N1 C13 2.7(2)
C4 C5 N1 C13 -177.06(15)
O1 C1 N1 C5 -177.38(16)
C2 C1 N1 C5 2.3(2)
O1 C1 N1 C13 1.0(2)
C2 C1 N1 C13 -179.28(14)
C14 C13 N1 C5 -99.17(18)
C14 C13 N1 C1 82.30(19)
C7 C8 N2 C16 16.8(2)
C9 C8 N2 C16 -161.47(14)
C7 C8 N2 C20 -117.97(18)
C9 C8 N2 C20 63.80(19)
C17 C16 N2 C8 163.05(15)
C17 C16 N2 C20 -59.85(19)
C19 C20 N2 C8 -159.15(14)
C19 C20 N2 C16 63.19(17)
